data_4132463
loop_
_publ_author_name
'Messina, Marco S.'
'Stauber, Julia M.'
'Waddington, Mary A.'
'Rheingold, Arnold L.'
'Maynard, Heather D.'
'Spokoyny, Alexander M.'

_publ_section_title
;
 Organometallic Gold(III) Reagents for Cysteine Arylation.
;
_journal_issue 23
_journal_name_full 'Journal of the American Chemical Society'
_journal_page_first 7065
_journal_page_last 7069
_journal_paper_doi 10.1021/jacs.8b04115
_journal_volume 140
_journal_year 2018
_chemical_formula_moiety 'C35 H44 Au Cl0.95 F3 I0.05 N O P, F6 Sb'
_chemical_formula_sum 'C35 H44 Au Cl0.95 F9 I0.05 N O P Sb'
_chemical_formula_weight 1055.42
_space_group_crystal_system triclinic
_space_group_IT_number 2
_space_group_name_Hall '-P 1'
_space_group_name_H-M_alt 'P -1'
_atom_sites_solution_hydrogens geom
_atom_sites_solution_primary dual
_audit_creation_date 2018-01-23
_audit_creation_method
;
Olex2 1.2-beta
(compiled 2017.08.10 svn.r3458 for OlexSys, GUI svn.r5381)
;
_cell_angle_alpha 106.082(2)
_cell_angle_beta 106.450(2)
_cell_angle_gamma 97.925(2)
_cell_formula_units_Z 2
_cell_length_a 10.0238(6)
_cell_length_b 11.7115(7)
_cell_length_c 16.7522(11)
_cell_measurement_reflns_used 9987
_cell_measurement_temperature 100
_cell_measurement_theta_max 28.297
_cell_measurement_theta_min 2.180
_cell_volume 1761.66(19)
_computing_cell_refinement 'SAINT V8.38A (?, 2016)'
_computing_data_collection 'APEX2 v2013.6-2 (Bruker, 2013)'
_computing_data_reduction 'SAINT V8.38A (?, 2016)'
_computing_molecular_graphics 'Olex2 (Dolomanov et al., 2009)'
_computing_publication_material 'Olex2 (Dolomanov et al., 2009)'
_computing_structure_refinement 'ShelXL (Sheldrick, 2015)'
_computing_structure_solution 'XT (Sheldrick, 2008)'
_diffrn_ambient_temperature 100.0
_diffrn_detector 'Bruker APEX CCD'
_diffrn_detector_area_resol_mean 8.0
_diffrn_detector_type 'CCD Area Detector'
_diffrn_measured_fraction_theta_full 1.000
_diffrn_measured_fraction_theta_max 0.998
_diffrn_measurement_device 'Kappa Four-Circle Diffractometer'
_diffrn_measurement_device_type 'Bruker X8 APEX'
_diffrn_measurement_method '\f and \w scans'
_diffrn_radiation_monochromator graphite
_diffrn_radiation_probe x-ray
_diffrn_radiation_type MoK\a
_diffrn_radiation_wavelength 0.71073
_diffrn_reflns_av_R_equivalents 0.0353
_diffrn_reflns_av_unetI/netI 0.0361
_diffrn_reflns_Laue_measured_fraction_full 1.000
_diffrn_reflns_Laue_measured_fraction_max 0.998
_diffrn_reflns_limit_h_max 13
_diffrn_reflns_limit_h_min -13
_diffrn_reflns_limit_k_max 15
_diffrn_reflns_limit_k_min -14
_diffrn_reflns_limit_l_max 22
_diffrn_reflns_limit_l_min -21
_diffrn_reflns_number 30660
_diffrn_reflns_point_group_measured_fraction_full 1.000
_diffrn_reflns_point_group_measured_fraction_max 0.998
_diffrn_reflns_theta_full 25.242
_diffrn_reflns_theta_max 28.316
_diffrn_reflns_theta_min 1.344
_diffrn_source 'sealed tube'
_diffrn_source_type fine-focus
_diffrn_standards_number 0
_exptl_absorpt_coefficient_mu 5.166
_exptl_absorpt_correction_T_max 0.7457
_exptl_absorpt_correction_T_min 0.5596
_exptl_absorpt_correction_type multi-scan
_exptl_absorpt_process_details
'SADABS-2016/2 (Bruker,2016/2) was used for absorption correction. wR2(int) was 0.0841 before and 0.0407 after correction. The Ratio of minimum to maximum transmission is 0.7504. The \l/2 correction factor is Not present.'
_exptl_crystal_colour yellow
_exptl_crystal_colour_primary yellow
_exptl_crystal_density_diffrn 1.990
_exptl_crystal_description block
_exptl_crystal_F_000 1028
_exptl_crystal_size_max 0.29
_exptl_crystal_size_mid 0.28
_exptl_crystal_size_min 0.26
_refine_diff_density_max 2.624
_refine_diff_density_min -0.785
_refine_diff_density_rms 0.132
_refine_ls_extinction_method none
_refine_ls_goodness_of_fit_ref 1.026
_refine_ls_hydrogen_treatment constr
_refine_ls_matrix_type full
_refine_ls_number_parameters 456
_refine_ls_number_reflns 8761
_refine_ls_number_restraints 2
_refine_ls_restrained_S_all 1.055
_refine_ls_R_factor_all 0.0327
_refine_ls_R_factor_gt 0.0267
_refine_ls_shift/su_max 0.004
_refine_ls_shift/su_mean 0.000
_refine_ls_structure_factor_coef Fsqd
_refine_ls_weighting_details 'w=1/[\s^2^(Fo^2^)+(0.0188P)^2^+5.8364P] where P=(Fo^2^+2Fc^2^)/3'
_refine_ls_weighting_scheme calc
_refine_ls_wR_factor_gt 0.0587
_refine_ls_wR_factor_ref 0.0611
_reflns_Friedel_coverage 0.000
_reflns_number_gt 7880
_reflns_number_total 8761
_reflns_threshold_expression 'I > 2\s(I)'
_cod_data_source_file ja8b04115_si_001.cif
_cod_data_source_block spok96_0m_a
_cod_depositor_comments
;
The following automatic conversions were performed:

data item '_diffrn_radiation_probe' value 'X-ray' was changed to
'x-ray' in accordance with the
/home/saulius/struct/COD-crude-data/automatic-downloads/DataCite-retrospective/ACS/depositions/lib/dictionaries/cif_core.dic
dictionary named 'cif_core.dic' version 2.4.2 last updated on
2011-04-26.

Automatic conversion script
Id: cif_fix_values 6909 2019-04-08 15:41:33Z antanas 
;
_cod_original_cell_volume 1761.65(19)
_cod_database_code 4132463
_shelx_shelxl_version_number 2016/6
_shelx_space_group_comment
;
The symmetry employed for this shelxl refinement is uniquely defined
by the following loop, which should always be used as a source of
symmetry information in preference to the above space-group names.
They are only intended as comments.
;
_shelx_estimated_absorpt_t_max 0.347
_shelx_estimated_absorpt_t_min 0.316
_olex2_refinement_description
;
1. Fixed Uiso
 At 1.2 times of:
  All C(H) groups, All C(H,H) groups
 At 1.5 times of:
  All C(H,H,H) groups
2. Restrained distances
 Au1-Cl1
 2.45 with sigma of 0.001
 Au1-I1
 2.65 with sigma of 0.001
3. Uiso/Uaniso restraints and constraints
Uanis(Au1) = Uanis(Cl1)
4. Others
 Fixed Sof: Cl1(0.95) I1(0.05)
5.a Ternary CH refined with riding coordinates:
 C28(H28), C32(H32), C30(H30), C22(H22), C18(H18), C25(H25)
5.b Secondary CH2 refined with riding coordinates:
 C33(H33A,H33B), C23(H23A,H23B), C27(H27A,H27B), C34(H34A,H34B), C35(H35A,
 H35B), C29(H29A,H29B), C011(H01A,H01B), C17(H17A,H17B), C24(H24A,H24B),
 C21(H21A,H21B), C31(H31A,H31B), C19(H19A,H19B)
5.c Aromatic/amide H refined with riding coordinates:
 C12(H12), C14(H14), C4(H4), C13(H13), C11(H11), C3(H3), C6(H6), C7(H7)
5.d Idealised Me refined as rotating group:
 C8(H8A,H8B,H8C), C9(H9A,H9B,H9C)
;
_olex2_submission_special_instructions 'No special instructions were received'

loop_
_space_group_symop_operation_xyz
'x, y, z'
'-x, -y, -z'

loop_
_atom_site_label
_atom_site_type_symbol
_atom_site_fract_x
_atom_site_fract_y
_atom_site_fract_z
_atom_site_U_iso_or_equiv
_atom_site_adp_type
_atom_site_occupancy
_atom_site_site_symmetry_order
_atom_site_calc_flag
_atom_site_refinement_flags_posn
_atom_site_refinement_flags_occupancy
_atom_site_disorder_assembly
_atom_site_disorder_group
Au1 Au 0.61465(2) 0.56454(2) 0.71739(2) 0.00993(4) Uani 1 1 d D . . .
Sb1 Sb 0.23594(2) -0.17867(2) 0.10951(2) 0.01438(6) Uani 1 1 d . . . .
Cl1 Cl 0.80274(16) 0.53070(18) 0.65502(12) 0.00993(4) Uani 0.95 1 d D P A 1
P1 P 0.43585(9) 0.62220(8) 0.77172(6) 0.00856(16) Uani 1 1 d . . . .
F2 F 0.1233(3) 0.0226(2) 0.46115(17) 0.0288(6) Uani 1 1 d . . . .
F8 F 0.1863(3) -0.1783(2) -0.00774(15) 0.0326(6) Uani 1 1 d . . . .
F9 F 0.3668(3) -0.0274(2) 0.14568(16) 0.0275(5) Uani 1 1 d . . . .
F4 F 0.0918(3) -0.0980(3) 0.12445(19) 0.0351(6) Uani 1 1 d . . . .
F7 F 0.3774(3) -0.2607(3) 0.0913(2) 0.0378(7) Uani 1 1 d . . . .
F3 F 0.1732(3) -0.1167(2) 0.36772(17) 0.0303(6) Uani 1 1 d . . . .
F1 F 0.1301(3) 0.0446(3) 0.33990(18) 0.0381(7) Uani 1 1 d . . . .
F6 F 0.1044(3) -0.3292(2) 0.07041(19) 0.0325(6) Uani 1 1 d . . . .
C26 C 0.3254(3) 0.5011(3) 0.7950(2) 0.0097(6) Uani 1 1 d . . . .
F5 F 0.2888(3) -0.1761(3) 0.22590(18) 0.0429(8) Uani 1 1 d . . . .
O1 O 0.3331(3) 0.0497(3) 0.4410(2) 0.0274(7) Uani 1 1 d . . . .
C33 C 0.4315(4) 0.4622(3) 0.8639(2) 0.0117(7) Uani 1 1 d . . . .
H33A H 0.504088 0.431540 0.839814 0.014 Uiso 1 1 calc R . . .
H33B H 0.481656 0.533813 0.917968 0.014 Uiso 1 1 calc R . . .
C23 C 0.2125(4) 0.6138(3) 0.6218(2) 0.0152(7) Uani 1 1 d . . . .
H23A H 0.141080 0.571156 0.640679 0.018 Uiso 1 1 calc R . . .
H23B H 0.252085 0.551788 0.588285 0.018 Uiso 1 1 calc R . . .
C27 C 0.2106(4) 0.5479(3) 0.8334(2) 0.0128(7) Uani 1 1 d . . . .
H27A H 0.257435 0.620487 0.887103 0.015 Uiso 1 1 calc R . . .
H27B H 0.141461 0.571907 0.789484 0.015 Uiso 1 1 calc R . . .
N1 N 0.7641(3) 0.7112(3) 0.8328(2) 0.0142(6) Uani 1 1 d . . . .
C12 C 0.7262(4) 0.9179(3) 1.0352(2) 0.0178(8) Uani 1 1 d . . . .
H12 H 0.786598 0.978654 1.089026 0.021 Uiso 1 1 calc R . . .
C14 C 0.4924(4) 0.7997(3) 0.9387(2) 0.0125(7) Uani 1 1 d . . . .
H14 H 0.392037 0.780452 0.926836 0.015 Uiso 1 1 calc R . . .
C28 C 0.1317(4) 0.4453(3) 0.8561(2) 0.0141(7) Uani 1 1 d . . . .
H28 H 0.058941 0.475878 0.881270 0.017 Uiso 1 1 calc R . . .
C16 C 0.3333(3) 0.7044(3) 0.7032(2) 0.0093(6) Uani 1 1 d . . . .
C32 C 0.3504(4) 0.3617(3) 0.8869(2) 0.0133(7) Uani 1 1 d . . . .
H32 H 0.419557 0.337459 0.931632 0.016 Uiso 1 1 calc R . . .
C2 C 0.5010(4) 0.4042(3) 0.6210(2) 0.0130(7) Uani 1 1 d . . . .
C34 C 0.2475(4) 0.3879(3) 0.7114(2) 0.0133(7) Uani 1 1 d . . . .
H34A H 0.178555 0.411455 0.667049 0.016 Uiso 1 1 calc R . . .
H34B H 0.317974 0.356746 0.685369 0.016 Uiso 1 1 calc R . . .
C4 C 0.3474(4) 0.2691(4) 0.4767(3) 0.0219(8) Uani 1 1 d . . . .
H4 H 0.283674 0.256253 0.419237 0.026 Uiso 1 1 calc R . . .
C13 C 0.5801(4) 0.8877(3) 1.0180(2) 0.0162(7) Uani 1 1 d . . . .
H13 H 0.540052 0.926836 1.060160 0.019 Uiso 1 1 calc R . . .
C30 C 0.1676(4) 0.2870(3) 0.7350(2) 0.0151(7) Uani 1 1 d . . . .
H30 H 0.118528 0.214238 0.680520 0.018 Uiso 1 1 calc R . . .
C35 C 0.2388(4) 0.4097(3) 0.9249(2) 0.0150(7) Uani 1 1 d . . . .
H35A H 0.187925 0.345713 0.941042 0.018 Uiso 1 1 calc R . . .
H35B H 0.286896 0.481767 0.978863 0.018 Uiso 1 1 calc R . . .
C29 C 0.0558(4) 0.3339(3) 0.7731(2) 0.0161(7) Uani 1 1 d . . . .
H29A H -0.014458 0.356786 0.729039 0.019 Uiso 1 1 calc R . . .
H29B H 0.003794 0.269012 0.787959 0.019 Uiso 1 1 calc R . . .
C22 C 0.1398(4) 0.6830(4) 0.5623(3) 0.0209(8) Uani 1 1 d . . . .
H22 H 0.062516 0.623487 0.508831 0.025 Uiso 1 1 calc R . . .
C18 C 0.3656(4) 0.8444(4) 0.6149(3) 0.0192(8) Uani 1 1 d . . . .
H18 H 0.436188 0.889250 0.595704 0.023 Uiso 1 1 calc R . . .
C11 C 0.7845(4) 0.8598(3) 0.9739(2) 0.0174(7) Uani 1 1 d . . . .
H11 H 0.884863 0.880695 0.985922 0.021 Uiso 1 1 calc R . . .
C10 C 0.6967(4) 0.7709(3) 0.8949(2) 0.0117(7) Uani 1 1 d . . . .
C3 C 0.4088(4) 0.3890(4) 0.5379(2) 0.0166(7) Uani 1 1 d . . . .
H3 H 0.386962 0.457893 0.522130 0.020 Uiso 1 1 calc R . . .
C011 C 0.2484(5) 0.7516(4) 0.5338(3) 0.0243(9) Uani 1 1 d . . . .
H01A H 0.199819 0.794324 0.494942 0.029 Uiso 1 1 calc R . . .
H01B H 0.291344 0.692944 0.500191 0.029 Uiso 1 1 calc R . . .
C8 C 0.8648(4) 0.6447(4) 0.8760(3) 0.0215(8) Uani 1 1 d . . . .
H8A H 0.811170 0.582725 0.891584 0.032 Uiso 1 1 calc GR . . .
H8B H 0.938085 0.703119 0.929609 0.032 Uiso 1 1 calc GR . . .
H8C H 0.910853 0.605013 0.835129 0.032 Uiso 1 1 calc GR . . .
C17 C 0.4421(4) 0.7754(3) 0.6732(3) 0.0155(7) Uani 1 1 d . . . .
H17A H 0.519420 0.834364 0.725699 0.019 Uiso 1 1 calc R . . .
H17B H 0.485774 0.717461 0.639617 0.019 Uiso 1 1 calc R . . .
C1 C 0.1935(4) 0.0023(4) 0.4034(2) 0.0182(8) Uani 1 1 d . . . .
C24 C 0.2696(4) 0.7991(3) 0.7562(2) 0.0145(7) Uani 1 1 d . . . .
H24A H 0.201314 0.757121 0.777559 0.017 Uiso 1 1 calc R . . .
H24B H 0.347042 0.858850 0.808183 0.017 Uiso 1 1 calc R . . .
C21 C 0.0738(4) 0.7744(4) 0.6150(3) 0.0228(9) Uani 1 1 d . . . .
H21A H 0.023658 0.818070 0.577400 0.027 Uiso 1 1 calc R . . .
H21B H 0.002985 0.730064 0.633409 0.027 Uiso 1 1 calc R . . .
C5 C 0.3819(4) 0.1718(4) 0.5020(3) 0.0221(8) Uani 1 1 d . . . .
C31 C 0.2752(4) 0.2501(3) 0.8030(2) 0.0150(7) Uani 1 1 d . . . .
H31A H 0.346912 0.219118 0.778104 0.018 Uiso 1 1 calc R . . .
H31B H 0.224809 0.184040 0.817565 0.018 Uiso 1 1 calc R . . .
C25 C 0.1916(4) 0.8664(3) 0.6965(3) 0.0168(7) Uani 1 1 d . . . .
H25 H 0.148028 0.925634 0.730347 0.020 Uiso 1 1 calc R . . .
C19 C 0.3003(4) 0.9363(3) 0.6678(3) 0.0194(8) Uani 1 1 d . . . .
H19A H 0.376677 0.995902 0.720446 0.023 Uiso 1 1 calc R . . .
H19B H 0.252277 0.981621 0.630940 0.023 Uiso 1 1 calc R . . .
C15 C 0.5484(4) 0.7387(3) 0.8759(2) 0.0113(7) Uani 1 1 d . . . .
C6 C 0.4733(4) 0.1855(4) 0.5831(3) 0.0216(8) Uani 1 1 d . . . .
H6 H 0.494812 0.116160 0.598393 0.026 Uiso 1 1 calc R . . .
C9 C 0.8456(4) 0.8050(4) 0.8075(3) 0.0211(8) Uani 1 1 d . . . .
H9A H 0.888420 0.764131 0.765078 0.032 Uiso 1 1 calc GR . . .
H9B H 0.921244 0.862501 0.860323 0.032 Uiso 1 1 calc GR . . .
H9C H 0.780177 0.849519 0.780728 0.032 Uiso 1 1 calc GR . . .
C7 C 0.5344(4) 0.3021(4) 0.6431(3) 0.0193(8) Uani 1 1 d . . . .
H7 H 0.599601 0.313180 0.699792 0.023 Uiso 1 1 calc R . . .
I1 I 0.8258(7) 0.5184(9) 0.6574(5) 0.0268(17) Uani 0.05 1 d D P A 2

loop_
_atom_site_aniso_label
_atom_site_aniso_U_11
_atom_site_aniso_U_22
_atom_site_aniso_U_33
_atom_site_aniso_U_23
_atom_site_aniso_U_13
_atom_site_aniso_U_12
Au1 0.00801(6) 0.00928(6) 0.01211(6) 0.00264(5) 0.00343(5) 0.00263(4)
Sb1 0.01164(11) 0.01756(13) 0.01588(12) 0.00725(10) 0.00551(9) 0.00422(9)
Cl1 0.00801(6) 0.00928(6) 0.01211(6) 0.00264(5) 0.00343(5) 0.00263(4)
P1 0.0077(4) 0.0073(4) 0.0098(4) 0.0024(3) 0.0026(3) 0.0009(3)
F2 0.0269(13) 0.0296(14) 0.0311(14) 0.0064(11) 0.0171(11) 0.0025(11)
F8 0.0348(14) 0.0373(15) 0.0154(12) 0.0089(11) 0.0016(10) -0.0101(12)
F9 0.0222(12) 0.0202(12) 0.0289(13) 0.0020(10) 0.0025(10) -0.0044(10)
F4 0.0208(12) 0.0362(16) 0.0510(17) 0.0119(13) 0.0141(12) 0.0159(11)
F7 0.0305(14) 0.0326(15) 0.066(2) 0.0203(14) 0.0313(14) 0.0182(12)
F3 0.0332(14) 0.0168(12) 0.0311(14) -0.0003(10) 0.0072(11) -0.0005(10)
F1 0.0427(16) 0.0386(16) 0.0282(14) 0.0133(12) 0.0016(12) 0.0114(13)
F6 0.0296(14) 0.0236(13) 0.0462(16) 0.0141(12) 0.0176(12) -0.0036(11)
C26 0.0099(15) 0.0086(15) 0.0111(16) 0.0034(12) 0.0049(12) 0.0008(12)
F5 0.0382(16) 0.075(2) 0.0255(14) 0.0309(15) 0.0102(12) 0.0158(15)
O1 0.0193(14) 0.0181(15) 0.0353(17) -0.0031(13) 0.0071(13) 0.0036(12)
C33 0.0117(16) 0.0108(16) 0.0129(16) 0.0036(13) 0.0043(13) 0.0041(13)
C23 0.0171(17) 0.0124(17) 0.0147(17) 0.0046(14) 0.0027(14) 0.0041(14)
C27 0.0123(16) 0.0100(16) 0.0181(18) 0.0058(13) 0.0060(14) 0.0043(13)
N1 0.0098(14) 0.0147(15) 0.0148(15) 0.0028(12) 0.0021(11) 0.0008(12)
C12 0.0224(19) 0.0117(17) 0.0126(17) 0.0016(14) 0.0018(14) -0.0042(14)
C14 0.0169(17) 0.0078(16) 0.0135(16) 0.0047(13) 0.0059(14) 0.0012(13)
C28 0.0116(16) 0.0165(18) 0.0170(18) 0.0070(14) 0.0076(14) 0.0037(14)
C16 0.0097(15) 0.0092(16) 0.0096(15) 0.0038(12) 0.0029(12) 0.0034(12)
C32 0.0157(17) 0.0125(17) 0.0147(17) 0.0077(14) 0.0055(14) 0.0053(14)
C2 0.0114(16) 0.0109(16) 0.0156(17) 0.0002(13) 0.0073(13) 0.0019(13)
C34 0.0137(16) 0.0105(16) 0.0120(16) 0.0028(13) 0.0025(13) -0.0034(13)
C4 0.0150(18) 0.031(2) 0.0149(18) 0.0028(16) 0.0048(15) 0.0024(16)
C13 0.0257(19) 0.0123(17) 0.0124(17) 0.0061(14) 0.0082(15) 0.0027(15)
C30 0.0141(17) 0.0107(17) 0.0163(17) 0.0031(14) 0.0035(14) -0.0041(13)
C35 0.0199(18) 0.0113(17) 0.0158(17) 0.0058(14) 0.0077(14) 0.0038(14)
C29 0.0124(16) 0.0143(18) 0.0200(18) 0.0057(15) 0.0054(14) -0.0019(14)
C22 0.023(2) 0.0181(19) 0.0180(19) 0.0079(15) -0.0013(15) 0.0081(16)
C18 0.027(2) 0.0150(18) 0.026(2) 0.0135(16) 0.0163(17) 0.0084(16)
C11 0.0137(17) 0.0155(18) 0.0182(18) 0.0054(15) 0.0013(14) -0.0031(14)
C10 0.0129(16) 0.0114(16) 0.0119(16) 0.0059(13) 0.0035(13) 0.0041(13)
C3 0.0150(17) 0.0204(19) 0.0177(18) 0.0072(15) 0.0098(14) 0.0041(15)
C011 0.041(2) 0.024(2) 0.0164(19) 0.0127(16) 0.0121(18) 0.0166(19)
C8 0.0129(17) 0.026(2) 0.021(2) 0.0050(16) 0.0002(15) 0.0073(16)
C17 0.0166(17) 0.0144(18) 0.0200(18) 0.0088(15) 0.0091(15) 0.0054(14)
C1 0.0198(18) 0.0168(19) 0.0161(18) 0.0037(15) 0.0053(15) 0.0039(15)
C24 0.0187(18) 0.0141(17) 0.0165(17) 0.0062(14) 0.0107(14) 0.0104(14)
C21 0.0166(18) 0.027(2) 0.028(2) 0.0167(18) 0.0044(16) 0.0093(16)
C5 0.0179(19) 0.0133(18) 0.034(2) 0.0015(16) 0.0145(17) 0.0019(15)
C31 0.0181(17) 0.0104(17) 0.0190(18) 0.0062(14) 0.0086(15) 0.0034(14)
C25 0.0212(19) 0.0149(18) 0.0206(19) 0.0073(15) 0.0110(15) 0.0129(15)
C19 0.028(2) 0.0124(18) 0.024(2) 0.0105(15) 0.0112(17) 0.0091(16)
C15 0.0117(16) 0.0100(16) 0.0107(16) 0.0034(13) 0.0024(13) 0.0009(13)
C6 0.024(2) 0.0113(18) 0.030(2) 0.0022(16) 0.0134(17) 0.0033(15)
C9 0.0196(19) 0.021(2) 0.023(2) 0.0057(16) 0.0110(16) -0.0013(16)
C7 0.0196(18) 0.0167(19) 0.023(2) 0.0042(15) 0.0106(16) 0.0047(15)
I1 0.023(4) 0.017(3) 0.023(3) -0.002(2) -0.012(3) 0.010(2)

loop_
_atom_type_symbol
_atom_type_description
_atom_type_scat_dispersion_real
_atom_type_scat_dispersion_imag
_atom_type_scat_source
C C 0.0033 0.0016 'International Tables Vol C Tables 4.2.6.8 and 6.1.1.4'
H H 0.0000 0.0000 'International Tables Vol C Tables 4.2.6.8 and 6.1.1.4'
Au Au -2.0133 8.8022 'International Tables Vol C Tables 4.2.6.8 and 6.1.1.4'
Cl Cl 0.1484 0.1585 'International Tables Vol C Tables 4.2.6.8 and 6.1.1.4'
F F 0.0171 0.0103 'International Tables Vol C Tables 4.2.6.8 and 6.1.1.4'
I I -0.4742 1.8119 'International Tables Vol C Tables 4.2.6.8 and 6.1.1.4'
N N 0.0061 0.0033 'International Tables Vol C Tables 4.2.6.8 and 6.1.1.4'
O O 0.0106 0.0060 'International Tables Vol C Tables 4.2.6.8 and 6.1.1.4'
P P 0.1023 0.0942 'International Tables Vol C Tables 4.2.6.8 and 6.1.1.4'
Sb Sb -0.5866 1.5461 'International Tables Vol C Tables 4.2.6.8 and 6.1.1.4'

loop_
_geom_angle_atom_site_label_1
_geom_angle_atom_site_label_2
_geom_angle_atom_site_label_3
_geom_angle
P1 Au1 Cl1 171.81(5)
P1 Au1 I1 175.2(2)
N1 Au1 Cl1 91.30(9)
N1 Au1 P1 86.38(8)
N1 Au1 I1 90.5(2)
C2 Au1 Cl1 84.02(11)
C2 Au1 P1 99.80(10)
C2 Au1 N1 167.39(13)
C2 Au1 I1 83.9(2)
F9 Sb1 F8 88.97(11)
F4 Sb1 F8 89.30(13)
F4 Sb1 F9 90.24(12)
F4 Sb1 F6 89.77(12)
F7 Sb1 F8 89.27(13)
F7 Sb1 F9 90.29(12)
F7 Sb1 F4 178.47(13)
F7 Sb1 F6 89.67(12)
F6 Sb1 F8 89.51(11)
F6 Sb1 F9 178.48(11)
F5 Sb1 F8 178.63(12)
F5 Sb1 F9 89.70(13)
F5 Sb1 F4 91.07(13)
F5 Sb1 F7 90.37(13)
F5 Sb1 F6 91.82(13)
C26 P1 Au1 115.87(11)
C26 P1 C16 115.83(15)
C16 P1 Au1 109.19(11)
C15 P1 Au1 98.76(11)
C15 P1 C26 109.05(16)
C15 P1 C16 106.36(15)
C33 C26 P1 106.1(2)
C33 C26 C27 109.2(3)
C27 C26 P1 112.7(2)
C34 C26 P1 112.0(2)
C34 C26 C33 108.9(3)
C34 C26 C27 108.0(3)
C1 O1 C5 118.7(3)
C26 C33 H33A 109.7
C26 C33 H33B 109.7
H33A C33 H33B 108.2
C32 C33 C26 110.0(3)
C32 C33 H33A 109.7
C32 C33 H33B 109.7
H23A C23 H23B 108.2
C16 C23 H23A 109.7
C16 C23 H23B 109.7
C16 C23 C22 109.8(3)
C22 C23 H23A 109.7
C22 C23 H23B 109.7
C26 C27 H27A 109.8
C26 C27 H27B 109.8
H27A C27 H27B 108.3
C28 C27 C26 109.2(3)
C28 C27 H27A 109.8
C28 C27 H27B 109.8
C10 N1 Au1 113.5(2)
C10 N1 C8 108.9(3)
C10 N1 C9 110.0(3)
C8 N1 Au1 102.5(2)
C9 N1 Au1 111.9(2)
C9 N1 C8 109.6(3)
C13 C12 H12 120.0
C13 C12 C11 120.1(3)
C11 C12 H12 120.0
C13 C14 H14 119.2
C13 C14 C15 121.6(3)
C15 C14 H14 119.2
C27 C28 H28 109.0
C35 C28 C27 109.6(3)
C35 C28 H28 109.0
C29 C28 C27 110.3(3)
C29 C28 H28 109.0
C29 C28 C35 110.0(3)
C23 C16 P1 111.1(2)
C23 C16 C17 109.7(3)
C23 C16 C24 109.3(3)
C17 C16 P1 106.6(2)
C24 C16 P1 112.5(2)
C24 C16 C17 107.6(3)
C33 C32 H32 109.5
C33 C32 C31 109.3(3)
C35 C32 C33 109.6(3)
C35 C32 H32 109.5
C35 C32 C31 109.6(3)
C31 C32 H32 109.5
C3 C2 Au1 127.1(3)
C3 C2 C7 120.1(3)
C7 C2 Au1 112.6(3)
C26 C34 H34A 109.6
C26 C34 H34B 109.6
H34A C34 H34B 108.1
C30 C34 C26 110.2(3)
C30 C34 H34A 109.6
C30 C34 H34B 109.6
C3 C4 H4 120.6
C5 C4 H4 120.6
C5 C4 C3 118.8(4)
C12 C13 C14 119.6(4)
C12 C13 H13 120.2
C14 C13 H13 120.2
C34 C30 H30 109.3
C29 C30 C34 109.8(3)
C29 C30 H30 109.3
C29 C30 C31 109.8(3)
C31 C30 C34 109.3(3)
C31 C30 H30 109.3
C28 C35 C32 109.5(3)
C28 C35 H35A 109.8
C28 C35 H35B 109.8
C32 C35 H35A 109.8
C32 C35 H35B 109.8
H35A C35 H35B 108.2
C28 C29 C30 108.9(3)
C28 C29 H29A 109.9
C28 C29 H29B 109.9
C30 C29 H29A 109.9
C30 C29 H29B 109.9
H29A C29 H29B 108.3
C23 C22 H22 109.4
C011 C22 C23 110.6(3)
C011 C22 H22 109.4
C011 C22 C21 109.6(3)
C21 C22 C23 108.3(3)
C21 C22 H22 109.4
C011 C18 H18 109.4
C011 C18 C17 108.7(3)
C011 C18 C19 110.2(3)
C17 C18 H18 109.4
C19 C18 H18 109.4
C19 C18 C17 109.6(3)
C12 C11 H11 119.9
C12 C11 C10 120.3(3)
C10 C11 H11 119.9
C11 C10 N1 118.1(3)
C11 C10 C15 120.7(3)
C15 C10 N1 121.2(3)
C2 C3 C4 119.0(4)
C2 C3 H3 120.5
C4 C3 H3 120.5
C22 C011 C18 109.9(3)
C22 C011 H01A 109.7
C22 C011 H01B 109.7
C18 C011 H01A 109.7
C18 C011 H01B 109.7
H01A C011 H01B 108.2
N1 C8 H8A 109.5
N1 C8 H8B 109.5
N1 C8 H8C 109.5
H8A C8 H8B 109.5
H8A C8 H8C 109.5
H8B C8 H8C 109.5
C16 C17 H17A 109.7
C16 C17 H17B 109.7
C18 C17 C16 110.0(3)
C18 C17 H17A 109.7
C18 C17 H17B 109.7
H17A C17 H17B 108.2
F3 C1 F2 108.0(3)
F3 C1 F1 107.6(3)
F3 C1 O1 108.1(3)
F1 C1 F2 106.1(3)
O1 C1 F2 112.6(3)
O1 C1 F1 114.1(3)
C16 C24 H24A 109.8
C16 C24 H24B 109.8
H24A C24 H24B 108.2
C25 C24 C16 109.5(3)
C25 C24 H24A 109.8
C25 C24 H24B 109.8
C22 C21 H21A 109.7
C22 C21 H21B 109.7
H21A C21 H21B 108.2
C25 C21 C22 109.7(3)
C25 C21 H21A 109.7
C25 C21 H21B 109.7
C4 C5 O1 121.4(4)
C6 C5 O1 115.6(4)
C6 C5 C4 122.8(4)
C32 C31 H31A 109.8
C32 C31 H31B 109.8
C30 C31 C32 109.4(3)
C30 C31 H31A 109.8
C30 C31 H31B 109.8
H31A C31 H31B 108.2
C24 C25 H25 109.3
C21 C25 C24 110.1(3)
C21 C25 H25 109.3
C21 C25 C19 109.7(3)
C19 C25 C24 109.1(3)
C19 C25 H25 109.3
C18 C19 H19A 109.9
C18 C19 H19B 109.9
C25 C19 C18 109.0(3)
C25 C19 H19A 109.9
C25 C19 H19B 109.9
H19A C19 H19B 108.3
C14 C15 P1 122.5(3)
C14 C15 C10 117.7(3)
C10 C15 P1 119.8(3)
C5 C6 H6 120.6
C5 C6 C7 118.8(4)
C7 C6 H6 120.6
N1 C9 H9A 109.5
N1 C9 H9B 109.5
N1 C9 H9C 109.5
H9A C9 H9B 109.5
H9A C9 H9C 109.5
H9B C9 H9C 109.5
C2 C7 H7 119.7
C6 C7 C2 120.6(4)
C6 C7 H7 119.7

loop_
_geom_bond_atom_site_label_1
_geom_bond_atom_site_label_2
_geom_bond_distance
Au1 Cl1 2.4281(8)
Au1 P1 2.3268(9)
Au1 N1 2.177(3)
Au1 C2 2.030(4)
Au1 I1 2.6463(10)
Sb1 F8 1.886(2)
Sb1 F9 1.881(2)
Sb1 F4 1.869(2)
Sb1 F7 1.866(2)
Sb1 F6 1.873(2)
Sb1 F5 1.860(3)
P1 C26 1.873(3)
P1 C16 1.876(3)
P1 C15 1.823(4)
F2 C1 1.339(4)
F3 C1 1.317(4)
F1 C1 1.333(4)
C26 C33 1.550(5)
C26 C27 1.561(5)
C26 C34 1.547(5)
O1 C1 1.325(5)
O1 C5 1.428(5)
C33 H33A 0.9900
C33 H33B 0.9900
C33 C32 1.536(5)
C23 H23A 0.9900
C23 H23B 0.9900
C23 C16 1.536(5)
C23 C22 1.542(5)
C27 H27A 0.9900
C27 H27B 0.9900
C27 C28 1.542(5)
N1 C10 1.467(5)
N1 C8 1.506(5)
N1 C9 1.503(5)
C12 H12 0.9500
C12 C13 1.383(5)
C12 C11 1.386(6)
C14 H14 0.9500
C14 C13 1.389(5)
C14 C15 1.400(5)
C28 H28 1.0000
C28 C35 1.531(5)
C28 C29 1.528(5)
C16 C17 1.557(5)
C16 C24 1.549(5)
C32 H32 1.0000
C32 C35 1.533(5)
C32 C31 1.538(5)
C2 C3 1.383(5)
C2 C7 1.402(5)
C34 H34A 0.9900
C34 H34B 0.9900
C34 C30 1.540(5)
C4 H4 0.9500
C4 C3 1.417(6)
C4 C5 1.376(6)
C13 H13 0.9500
C30 H30 1.0000
C30 C29 1.532(5)
C30 C31 1.534(5)
C35 H35A 0.9900
C35 H35B 0.9900
C29 H29A 0.9900
C29 H29B 0.9900
C22 H22 1.0000
C22 C011 1.524(6)
C22 C21 1.538(6)
C18 H18 1.0000
C18 C011 1.528(6)
C18 C17 1.542(5)
C18 C19 1.538(5)
C11 H11 0.9500
C11 C10 1.390(5)
C10 C15 1.402(5)
C3 H3 0.9500
C011 H01A 0.9900
C011 H01B 0.9900
C8 H8A 0.9800
C8 H8B 0.9800
C8 H8C 0.9800
C17 H17A 0.9900
C17 H17B 0.9900
C24 H24A 0.9900
C24 H24B 0.9900
C24 C25 1.549(5)
C21 H21A 0.9900
C21 H21B 0.9900
C21 C25 1.530(6)
C5 C6 1.359(6)
C31 H31A 0.9900
C31 H31B 0.9900
C25 H25 1.0000
C25 C19 1.534(5)
C19 H19A 0.9900
C19 H19B 0.9900
C6 H6 0.9500
C6 C7 1.382(5)
C9 H9A 0.9800
C9 H9B 0.9800
C9 H9C 0.9800
C7 H7 0.9500
